data_2000216
loop_
_publ_author_name
'Punte, G.'
'Rivero, B. E.'

_publ_section_title
;
 Investigation of the geometry of substituted dinitroanilines. III.
 Structural study of <i>N</i>,<i>N</i>-dicyclohexyl-2,4-dinitroaniline
;
_journal_issue 10
_journal_name_full 'Acta Crystallographica Section C'
_journal_page_first 2118
_journal_page_last 2122
_journal_paper_doi 10.1107/S0108270191002901
_journal_volume 47
_journal_year 1991
_chemical_formula_sum 'C18 H25 N3 O4'
_space_group_crystal_system triclinic
_space_group_IT_number 2
_space_group_name_Hall '-P 1'
_space_group_name_H-M_alt 'P -1'
_cell_angle_alpha 109.650(10)
_cell_angle_beta 90.94(2)
_cell_angle_gamma 95.780(10)
_cell_formula_units_Z 4
_cell_length_a 9.8810(10)
_cell_length_b 12.687(2)
_cell_length_c 15.438(5)
_cell_volume 1810.7(7)
_diffrn_radiation_type Mo
_diffrn_radiation_wavelength .71073
_exptl_absorpt_coefficient_mu .089
_exptl_crystal_density_diffrn 1.27
_cod_data_source_file cr0270.cif
_cod_data_source_block cr0270a
_cod_depositor_comments
;
 Updating space group information and adding the symmetry operation list.

 Antanas Vaitkus,
 2018-06-14
;
_cod_original_cell_volume 1567(2)
_cod_original_formula_sum 'C18 N3 O4 H25'
_cod_database_code 2000216

loop_
_space_group_symop_id
_space_group_symop_operation_xyz
1 x,y,z
2 -x,-y,-z

loop_
_atom_site_label
_atom_site_fract_x
_atom_site_fract_y
_atom_site_fract_z
_atom_site_U_iso_or_equiv
O1A .3218(3) .0915(3) -.0454(2) 6.20(10)
O2A .2761(3) .1941(3) -.1250(2) 7.00(10)
O3A .6642(4) .4495(3) -.1335(3) 7.40(10)
O4A .7970(4) .5307(3) -.0124(2) 7.60(10)
N1A .3731(3) .2449(3) .1433(2) 3.80(10)
N2A .3349(4) .1801(4) -.0602(2) 4.90(10)
N3A .6987(4) .4651(3) -.0529(3) 5.50(10)
C1A .4596(4) .2880(3) .0926(3) 3.80(10)
C2A .4340(4) .2724(3) -.0022(3) 3.80(10)
C3A .5086(5) .3302(4) -.0488(3) 4.10(10)
C4A .6202(5) .4020(4) -.0045(3) 4.20(10)
C5A .6598(5) .4132(4) .0846(3) 4.9(2)
C6A .5821(4) .3572(3) .1310(3) 4.70(10)
C7A .4226(4) .2101(3) .2199(2) 4.00(10)
C8A .2233(4) .2433(3) .1292(3) 3.80(10)
C9A .1416(4) .1312(3) .1205(3) 4.60(10)
C10A -.0077(5) .1355(4) .0950(3) 5.7(2)
C11A -.0663(5) .2336(4) .1646(3) 6.4(2)
C12A .0194(4) .3444(4) .1791(3) 5.6(2)
C13A .1684(4) .3397(3) .2035(3) 4.10(10)
C14A .5319(5) .1309(4) .1881(3) 5.20(10)
C15A .5699(5) .0814(4) .2613(3) 6.4(2)
C16A .6094(5) .1736(4) .3528(3) 6.4(2)
C17A .4983(5) .2496(4) .3836(3) 6.0(2)
C18A .4645(5) .3028(4) .3120(3) 4.90(10)
O1B .0409(4) .1062(3) -.5573(2) 7.50(10)
O2B .1396(4) .2222(3) -.6166(2) 7.60(10)
O3B -.2012(4) .4684(3) -.6299(3) 7.10(10)
O4B -.3194(4) .5374(3) -.5121(2) 8.00(10)
N1B .0462(3) .2538(3) -.3579(2) 4.00(10)
N2B .0638(4) .1995(4) -.5622(3) 5.20(10)
N3B -.2325(4) .4788(3) -.5506(3) 5.60(10)
C1B -.0300(4) .2982(3) -.4076(3) 3.80(10)
C2B -.0094(4) .2887(3) -.5011(3) 3.80(10)
C3B -.0700(4) .3496(4) -.5462(3) 4.20(10)
C4B -.1668(5) .4154(3) -.5026(3) 4.20(10)
C5B -.2035(4) .4191(3) -.4160(3) 4.8(2)
C6B -.1386(4) .3618(3) -.3707(3) 4.40(10)
C7B -.0074(4) .2208(3) -.2802(3) 4.40(10)
C8B .1920(4) .2403(3) -.3763(3) 4.20(10)
C9B .2288(5) .1211(4) -.3957(3) 5.7(2)
C10B .3749(6) .1162(5) -.4243(4) 7.9(2)
C11B .4738(6) .2016(7) -.3526(5) 9.2(3)
C12B .4316(5) .3184(5) -.3281(4) 7.3(2)
C13B .2859(4) .3234(4) -.2988(3) 5.1(2)
C14B -.1383(5) .1420(3) -.3091(3) 5.5(2)
C15B -.1734(6) .0906(4) -.2355(4) 7.6(2)
C16B -.1850(6) .1824(5) -.1431(4) 7.5(2)
C17B -.0562(6) .2638(5) -.1151(3) 6.9(2)
C18B -.0186(5) .3148(4) -.1884(3) 5.4(2)
H3A .4798(5) .3195(4) -.1193(3) 6.5(6)
H5A .7521(5) .4658(4) .1172(3) 6.5(6)
H6A .6154(4) .3664(3) .2004(3) 6.5(6)
H7A .3326(4) .1669(3) .2368(2) 3.5(5)
H8A .2100(4) .2546(3) .0634(3) 3.5(5)
H91 .1817(4) .0638(3) .0676(3) 6.2(2)
H92 .1485(4) .1167(3) .1854(3) 6.2(2)
H101 -.0665(5) .0581(4) .0930(3) 6.2(2)
H102 -.0145(5) .1443(4) .0278(3) 6.2(2)
H111 -.0708(5) .2193(4) .2296(3) 6.2(2)
H112 -.1678(5) .2385(4) .1403(3) 6.2(2)
H121 .0132(4) .3643(4) .1165(3) 6.2(2)
H122 -.0203(4) .4094(4) .2344(3) 6.2(2)
H131 .1764(4) .3267(3) .2689(3) 6.2(2)
H132 .2270(4) .4182(3) .2081(3) 6.2(2)
H141 .4936(5) .0629(4) .1262(3) 6.2(2)
H142 .6216(5) .1768(4) .1735(3) 6.2(2)
H151 .6547(5) .0331(4) .2393(3) 6.2(2)
H152 .4836(5) .0270(4) .2697(3) 6.2(2)
H161 .7012(5) .2234(4) .3460(3) 6.2(2)
H162 .6279(5) .1354(4) .4042(3) 6.2(2)
H171 .4080(5) .2005(4) .3937(3) 6.2(2)
H172 .5317(5) .3156(4) .4478(3) 6.2(2)
H181 .3815(5) .3532(4) .3345(3) 6.2(2)
H182 .5529(5) .3557(4) .3042(3) 6.2(2)
H3B -.0412(4) .3459(4) -.6143(3) 5.6(5)
H5B -.2847(4) .4672(3) -.3843(3) 5.6(5)
H6B -.1706(4) .3651(3) -.3034(3) 5.6(5)
H7B .0727(4) .1773(3) -.2641(3) 5.2(6)
H8B .2071(4) .2581(3) -.4394(3) 5.2(6)
H93 .1615(5) .0629(4) -.4505(3) 7.8(3)
H94 .2188(5) .0988(4) -.3343(3) 7.8(3)
H103 .4026(6) .0330(5) -.4339(4) 7.8(3)
H104 .3822(6) .1326(5) -.4885(4) 7.8(3)
H113 .5741(6) .2009(7) -.3794(5) 7.8(3)
H114 .4762(6) .1788(7) -.2912(5) 7.8(3)
H123 .4986(5) .3747(5) -.2721(4) 7.8(3)
H124 .4408(5) .3450(5) -.3875(4) 7.8(3)
H133 .2766(4) .3013(4) -.2373(3) 7.8(3)
H134 .2582(4) .4074(4) -.2853(3) 7.8(3)
H143 -.2197(5) .1887(3) -.3183(3) 7.8(3)
H144 -.1256(5) .0759(3) -.3732(3) 7.8(3)
H153 -.2695(6) .0379(4) -.2552(4) 7.8(3)
H154 -.0946(6) .0401(4) -.2291(4) 7.8(3)
H163 -.2036(6) .1439(5) -.0911(4) 7.8(3)
H164 -.2691(6) .2286(5) -.1483(4) 7.8(3)
H173 -.0707(6) .3304(5) -.0517(3) 7.8(3)
H174 .0262(6) .2188(5) -.1046(3) 7.8(3)
H183 -.0970(5) .3652(4) -.1957(3) 7.8(3)
H184 .0775(5) .3674(4) -.1685(3) 7.8(3)
